data_8103597
loop_
_publ_author_name
'Takeuchi, Y.'
'Nishi, F.'
'Maki, I.'

_publ_section_title
;
 Crystal chemical characterisation of the (Ca O)3 * (Al2 O3) - (Na2 O)
 solid-solution series
;
_journal_name_full 'Zeitschrift fuer Kristallographie (149,1979-)'
_journal_page_first 259
_journal_page_last 307
_journal_volume 152
_journal_year 1980
_chemical_formula_sum 'Al6 Ca8.25 Na1.5 O18'
_chemical_name_systematic 'Ca8.25 Na1.5 (Al6 O18)'
_space_group_IT_number 14
_symmetry_space_group_name_Hall '-P 2ac'
_symmetry_space_group_name_H-M 'P 1 1 21/a'
_cell_angle_alpha 90
_cell_angle_beta 90
_cell_angle_gamma 90.1
_cell_formula_units_Z 4
_cell_length_a 10.877
_cell_length_b 10.854
_cell_length_c 15.135
_cell_volume 1786.820
_citation_journal_id_ASTM ZEKRDZ
_cod_data_source_file Takeuchi_ZEKRDZ_1980_241.cif
_cod_data_source_block Al6Ca8.25Na1.5O18
_cod_original_cell_volume 1786.82
_cod_original_sg_symbol_Hall '-P 2ybc (z,x,y)'
_cod_database_code 8103597

loop_
_symmetry_equiv_pos_as_xyz
x,y,z
-x+1/2,-y,z+1/2
-x,-y,-z
x-1/2,y,-z-1/2

loop_
_atom_site_label
_atom_site_type_symbol
_atom_site_fract_x
_atom_site_fract_y
_atom_site_fract_z
_atom_site_occupancy
_atom_site_U_iso_or_equiv
Na2 Na+1 0.7629 0.2524 -0.4986 0.553 0.0
O17 O-2 0.6638 0.6255 0.145 1 0.0
O18 O-2 0.876 0.4337 0.1591 1 0.0
Al1 Al+3 -0.0027 -0.2155 0.11637 1 0.0
O10 O-2 0.3522 0.6365 -0.1118 1 0.0
Ca1 Ca+2 0.0009 0.0021 0.5196 0.5 0.0
Al3 Al+3 0.2395 0.0058 -0.10741 1 0.0
Na1 Na+1 0.261 0.246 0.49889 0.197 0.0
Al4 Al+3 0.4944 0.7137 -0.1161 1 0.0
Ca7 Ca+2 0.49159 0.48333 -0.24018 1 0.0
O11 O-2 0.6053 0.5968 -0.1242 1 0.0
O6 O-2 0.3611 -0.0703 0.1727 1 0.0
Ca5 Ca+2 0.261 0.246 0.49889 0.803 0.0
O12 O-2 0.7853 0.5221 -0.0013 1 0.0
O2 O-2 0.1172 -0.1079 0.1287 1 0.0
O1 O-2 -0.138 -0.1309 0.107 1 0.0
Na4 Na+1 0.5023 0.5184 0.011 0.375 0.0
Al6 Al+3 0.7442 0.495 0.10988 1 0.0
Al5 Al+3 0.7351 0.503 -0.11134 1 0.0
Ca3 Ca+2 0.0119 0.26769 0.13253 1 0.0
O13 O-2 0.499 0.7844 -0.2184 1 0.0
O5 O-2 0.0235 -0.2941 0.0174 1 0.0
O8 O-2 0.1617 -0.1295 -0.1379 1 0.0
O4 O-2 -0.015 -0.2877 0.2174 1 0.0
O14 O-2 0.5142 0.7929 -0.0173 1 0.0
O15 O-2 0.8508 0.5733 -0.1727 1 0.0
Al2 Al+3 0.2403 -0.0041 0.11432 1 0.0
O3 O-2 0.2864 -0.0223 0.0026 1 0.0
Ca6 Ca+2 0.5024 0.4979 0.4838 0.5 0.0
O16 O-2 0.6888 0.3503 -0.1297 1 0.0
Ca10 Ca+2 0.7629 0.2524 -0.4986 0.447 0.0
Ca2 Ca+2 0.00079 0.01849 0.23822 1 0.0
Na3 Na+1 0.001 -0.015 -0.0099 0.375 0.0
O7 O-2 0.1849 0.1433 0.1367 1 0.0
O9 O-2 0.368 0.0677 -0.1604 1 0.0
Ca8 Ca+2 0.50547 0.23286 -0.13408 1 0.0
Ca4 Ca+2 0.26248 0.27015 0.2523 1 0.0
Ca9 Ca+2 0.74938 0.22972 -0.25329 1 0.0
